data_7704460
loop_
_publ_author_name
'H\"ammer, Matthias'
'Janka, Oliver'
'B\"onnighausen, Judith'
'Klenner, Steffen'
'P\"ottgen, Rainer'
'H\"oppe, Henning A'

_publ_section_title
;
 On the phosphors Na<sub>5</sub>M(WO<sub>4</sub>)<sub>4</sub> (M = Y,
 La-Nd, Sm-Lu, Bi) - crystal structures, thermal decomposition, and
 optical and magnetic properties.
;
_journal_issue 24
_journal_name_full 'Dalton transactions (Cambridge, England : 2003)'
_journal_page_first 8209
_journal_page_last 8225
_journal_paper_doi 10.1039/d0dt00782j
_journal_volume 49
_journal_year 2020
_chemical_formula_moiety 'Na5 O16 Eu1 W4'
_chemical_formula_structural 'Na5 Eu (W O4)4'
_chemical_formula_sum 'Eu Na5 O16 W4'
_chemical_formula_weight 1258.31
_chemical_name_structure_type Na5Lu(WO4)4
_chemical_name_systematic 'pentasodium europium tetratungstate'
_space_group_crystal_system tetragonal
_space_group_IT_number 88
_space_group_name_Hall '-I 4ad'
_space_group_name_H-M_alt 'I 41/a :2'
_audit_creation_method SHELXL-2014/7
_audit_update_record
;
2020-02-27 deposited with the CCDC.	2020-05-20 downloaded from the CCDC.
;
_cell_angle_alpha 90
_cell_angle_beta 90
_cell_angle_gamma 90
_cell_formula_units_Z 4
_cell_length_a 11.4998(4)
_cell_length_b 11.4998(4)
_cell_length_c 11.4061(4)
_cell_measurement_reflns_used 16901
_cell_measurement_temperature 301(2)
_cell_measurement_theta_max 39.996
_cell_measurement_theta_min 2.515
_cell_volume 1508.40(9)
_computing_structure_refinement 'SHELXL-2014/7 (Sheldrick, 2014)'
_diffrn_ambient_temperature 301(2)
_diffrn_measured_fraction_theta_full 1.000
_diffrn_measured_fraction_theta_max 1.000
_diffrn_measurement_device_type 'D8 Venture Bruker'
_diffrn_measurement_method 'generic phi and omega scans'
_diffrn_radiation_type MoK\a
_diffrn_radiation_wavelength 0.71073
_diffrn_reflns_av_R_equivalents 0.0406
_diffrn_reflns_av_unetI/netI 0.0241
_diffrn_reflns_Laue_measured_fraction_full 1.000
_diffrn_reflns_Laue_measured_fraction_max 1.000
_diffrn_reflns_limit_h_max 20
_diffrn_reflns_limit_h_min -20
_diffrn_reflns_limit_k_max 20
_diffrn_reflns_limit_k_min -15
_diffrn_reflns_limit_l_max 20
_diffrn_reflns_limit_l_min -20
_diffrn_reflns_number 16901
_diffrn_reflns_point_group_measured_fraction_full 1.000
_diffrn_reflns_point_group_measured_fraction_max 1.000
_diffrn_reflns_theta_full 25.242
_diffrn_reflns_theta_max 39.996
_diffrn_reflns_theta_min 2.515
_exptl_absorpt_coefficient_mu 34.712
_exptl_absorpt_correction_type multi-scan
_exptl_absorpt_process_details
; 
 multi-scan absorption correction using SADABS 
(G. M. Sheldrick, (1996). SADABS. Program for Empirical 
Absorption Correction. University of G\"ottingen, Germany.)
;
_exptl_crystal_colour colourless
_exptl_crystal_density_diffrn 5.541
_exptl_crystal_description block
_exptl_crystal_F_000 2168
_exptl_crystal_size_max 0.10
_exptl_crystal_size_mid 0.06
_exptl_crystal_size_min 0.03
_exptl_transmission_factor_max 0.7483
_exptl_transmission_factor_min 0.6001
_refine_diff_density_max 1.413
_refine_diff_density_min -1.180
_refine_diff_density_rms 0.304
_refine_ls_extinction_coef 0.000116(13)
_refine_ls_extinction_expression Fc^*^=kFc[1+0.001xFc^2^\l^3^/sin(2\q)]^-1/4^
_refine_ls_extinction_method 'SHELXL-2014/7 (Sheldrick 2014'
_refine_ls_goodness_of_fit_ref 1.025
_refine_ls_hydrogen_treatment undef
_refine_ls_matrix_type full
_refine_ls_number_parameters 60
_refine_ls_number_reflns 2337
_refine_ls_number_restraints 0
_refine_ls_restrained_S_all 1.025
_refine_ls_R_factor_all 0.0258
_refine_ls_R_factor_gt 0.0181
_refine_ls_shift/su_max 0.003
_refine_ls_shift/su_mean 0.000
_refine_ls_structure_factor_coef Fsqd
_refine_ls_weighting_details 'w=1/[\s^2^(Fo^2^)+(0.0153P)^2^+1.7532P] where P=(Fo^2^+2Fc^2^)/3'
_refine_ls_weighting_scheme calc
_refine_ls_wR_factor_gt 0.0347
_refine_ls_wR_factor_ref 0.0356
_reflns_Friedel_coverage 0.000
_reflns_number_gt 2025
_reflns_number_total 2337
_reflns_threshold_expression 'I > 2\s(I)'
_cod_data_source_file d0dt00782j2.cif
_cod_data_source_block Na5Eu(WO4)4
_cod_depositor_comments 'Adding full bibliography for 7704452--7704470.cif.'
_cod_original_cell_volume 1508.40(12)
_cod_original_sg_symbol_H-M 'I 41/a'
_cod_database_code 7704460
_shelx_shelxl_version_number 2014/7
_shelx_space_group_comment
;
The symmetry employed for this shelxl refinement is uniquely defined
by the following loop, which should always be used as a source of
symmetry information in preference to the above space-group names.
They are only intended as comments.
;

loop_
_space_group_symop_operation_xyz
'x, y, z'
'-x+1/2, -y, z+1/2'
'-y+3/4, x+1/4, z+1/4'
'y+3/4, -x+3/4, z+3/4'
'x+1/2, y+1/2, z+1/2'
'-x+1, -y+1/2, z+1'
'-y+5/4, x+3/4, z+3/4'
'y+5/4, -x+5/4, z+5/4'
'-x, -y, -z'
'x-1/2, y, -z-1/2'
'y-3/4, -x-1/4, -z-1/4'
'-y-3/4, x-3/4, -z-3/4'
'-x+1/2, -y+1/2, -z+1/2'
'x, y+1/2, -z'
'y-1/4, -x+1/4, -z+1/4'
'-y-1/4, x-1/4, -z-1/4'

loop_
_atom_site_label
_atom_site_type_symbol
_atom_site_fract_x
_atom_site_fract_y
_atom_site_fract_z
_atom_site_U_iso_or_equiv
_atom_site_adp_type
_atom_site_occupancy
_atom_site_site_symmetry_order
_atom_site_calc_flag
_atom_site_refinement_flags_posn
_atom_site_refinement_flags_adp
_atom_site_refinement_flags_occupancy
_atom_site_disorder_assembly
_atom_site_disorder_group
Eu1 Eu 0.0000 0.2500 0.1250 0.00739(4) Uani 1 4 d S T P . .
W1 W 0.59437(2) 0.06801(2) 0.63780(2) 0.00871(3) Uani 1 1 d . . . . .
Na1 Na 0.62029(10) 0.04516(10) 0.15578(11) 0.0156(2) Uani 1 1 d . . . . .
Na2 Na 0.0000 0.2500 0.6250 0.0261(6) Uani 1 4 d S T P . .
O1 O 0.52956(16) 0.89873(17) 0.27584(17) 0.0146(3) Uani 1 1 d . . . . .
O2 O 0.81991(18) 0.03458(17) 0.48167(16) 0.0164(3) Uani 1 1 d . . . . .
O3 O 0.38609(16) 0.31106(16) 0.54052(15) 0.0125(3) Uani 1 1 d . . . . .
O4 O 0.81903(15) 0.33379(17) 0.18894(15) 0.0129(3) Uani 1 1 d . . . . .

loop_
_atom_site_aniso_label
_atom_site_aniso_U_11
_atom_site_aniso_U_22
_atom_site_aniso_U_33
_atom_site_aniso_U_23
_atom_site_aniso_U_13
_atom_site_aniso_U_12
Eu1 0.00737(5) 0.00737(5) 0.00745(8) 0.000 0.000 0.000
W1 0.00874(4) 0.00837(4) 0.00903(4) -0.00019(3) -0.00041(3) 0.00005(3)
Na1 0.0171(5) 0.0156(5) 0.0142(5) -0.0023(4) 0.0021(4) 0.0001(4)
Na2 0.0290(9) 0.0290(9) 0.0203(11) 0.000 0.000 0.000
O1 0.0129(8) 0.0140(8) 0.0171(8) 0.0013(6) 0.0045(6) 0.0015(6)
O2 0.0215(9) 0.0134(8) 0.0144(8) 0.0045(6) -0.0002(6) 0.0005(7)
O3 0.0148(8) 0.0108(7) 0.0119(7) -0.0017(6) 0.0018(6) -0.0015(6)
O4 0.0081(7) 0.0169(8) 0.0136(7) -0.0014(6) -0.0002(5) 0.0014(6)

loop_
_atom_type_symbol
_atom_type_description
_atom_type_scat_dispersion_real
_atom_type_scat_dispersion_imag
_atom_type_scat_source
O O 0.0106 0.0060 'International Tables Vol C Tables 4.2.6.8 and 6.1.1.4'
Na Na 0.0362 0.0249 'International Tables Vol C Tables 4.2.6.8 and 6.1.1.4'
Eu Eu -0.1578 3.6682 'International Tables Vol C Tables 4.2.6.8 and 6.1.1.4'
W W -0.8490 6.8722 'International Tables Vol C Tables 4.2.6.8 and 6.1.1.4'

loop_
_geom_angle_atom_site_label_1
_geom_angle_atom_site_label_2
_geom_angle_atom_site_label_3
_geom_angle
_geom_angle_site_symmetry_1
_geom_angle_site_symmetry_3
_geom_angle_publ_flag
O3 Eu1 O3 128.13(6) 4_454 10_556 ?
O3 Eu1 O3 128.13(6) 4_454 13 ?
O3 Eu1 O3 76.42(9) 10_556 13 ?
O3 Eu1 O3 76.42(9) 4_454 7_444 ?
O3 Eu1 O3 128.13(6) 10_556 7_444 ?
O3 Eu1 O3 128.13(6) 13 7_444 ?
O3 Eu1 O4 145.75(6) 4_454 12_656 ?
O3 Eu1 O4 78.25(6) 10_556 12_656 ?
O3 Eu1 O4 74.18(6) 13 12_656 ?
O3 Eu1 O4 69.49(6) 7_444 12_656 ?
O3 Eu1 O4 69.49(6) 4_454 15_565 ?
O3 Eu1 O4 74.18(6) 10_556 15_565 ?
O3 Eu1 O4 78.25(6) 13 15_565 ?
O3 Eu1 O4 145.75(6) 7_444 15_565 ?
O4 Eu1 O4 144.72(8) 12_656 15_565 ?
O3 Eu1 O4 74.18(6) 4_454 6_554 ?
O3 Eu1 O4 145.75(6) 10_556 6_554 ?
O3 Eu1 O4 69.49(6) 13 6_554 ?
O3 Eu1 O4 78.25(6) 7_444 6_554 ?
O4 Eu1 O4 95.27(2) 12_656 6_554 ?
O4 Eu1 O4 95.27(2) 15_565 6_554 ?
O3 Eu1 O4 78.25(6) 4_454 1_455 ?
O3 Eu1 O4 69.49(6) 10_556 1_455 ?
O3 Eu1 O4 145.75(6) 13 1_455 ?
O3 Eu1 O4 74.18(6) 7_444 1_455 ?
O4 Eu1 O4 95.27(2) 12_656 1_455 ?
O4 Eu1 O4 95.27(2) 15_565 1_455 ?
O4 Eu1 O4 144.72(8) 6_554 1_455 ?
O3 Eu1 Na1 156.93(5) 4_454 4_454 ?
O3 Eu1 Na1 39.81(5) 10_556 4_454 ?
O3 Eu1 Na1 72.97(5) 13 4_454 ?
O3 Eu1 Na1 98.11(5) 7_444 4_454 ?
O4 Eu1 Na1 38.53(5) 12_656 4_454 ?
O4 Eu1 Na1 111.90(5) 15_565 4_454 ?
O4 Eu1 Na1 127.24(5) 6_554 4_454 ?
O4 Eu1 Na1 78.70(5) 1_455 4_454 ?
O3 Eu1 Na1 39.81(5) 4_454 13 ?
O3 Eu1 Na1 98.11(5) 10_556 13 ?
O3 Eu1 Na1 156.93(5) 13 13 ?
O3 Eu1 Na1 72.97(5) 7_444 13 ?
O4 Eu1 Na1 127.24(5) 12_656 13 ?
O4 Eu1 Na1 78.70(5) 15_565 13 ?
O4 Eu1 Na1 111.90(5) 6_554 13 ?
O4 Eu1 Na1 38.53(5) 1_455 13 ?
Na1 Eu1 Na1 117.12(2) 4_454 13 ?
O3 Eu1 Na1 72.97(5) 4_454 10_556 ?
O3 Eu1 Na1 156.93(5) 10_556 10_556 ?
O3 Eu1 Na1 98.11(5) 13 10_556 ?
O3 Eu1 Na1 39.81(5) 7_444 10_556 ?
O4 Eu1 Na1 78.70(5) 12_656 10_556 ?
O4 Eu1 Na1 127.24(5) 15_565 10_556 ?
O4 Eu1 Na1 38.53(5) 6_554 10_556 ?
O4 Eu1 Na1 111.90(5) 1_455 10_556 ?
Na1 Eu1 Na1 117.12(2) 4_454 10_556 ?
Na1 Eu1 Na1 95.06(4) 13 10_556 ?
O3 Eu1 Na1 98.11(5) 4_454 7_444 ?
O3 Eu1 Na1 72.97(5) 10_556 7_444 ?
O3 Eu1 Na1 39.81(5) 13 7_444 ?
O3 Eu1 Na1 156.93(5) 7_444 7_444 ?
O4 Eu1 Na1 111.90(5) 12_656 7_444 ?
O4 Eu1 Na1 38.53(5) 15_565 7_444 ?
O4 Eu1 Na1 78.70(5) 6_554 7_444 ?
O4 Eu1 Na1 127.24(5) 1_455 7_444 ?
Na1 Eu1 Na1 95.06(4) 4_454 7_444 ?
Na1 Eu1 Na1 117.12(2) 13 7_444 ?
Na1 Eu1 Na1 117.12(2) 10_556 7_444 ?
O2 W1 O1 107.19(9) 3_545 9_666 ?
O2 W1 O3 105.56(9) 3_545 6_554 ?
O1 W1 O3 106.08(8) 9_666 6_554 ?
O2 W1 O4 111.08(9) 3_545 11_666 ?
O1 W1 O4 113.76(9) 9_666 11_666 ?
O3 W1 O4 112.65(8) 6_554 11_666 ?
O2 W1 Na1 39.98(7) 3_545 2_655 ?
O1 W1 Na1 142.43(7) 9_666 2_655 ?
O3 W1 Na1 101.84(6) 6_554 2_655 ?
O4 W1 Na1 76.68(6) 11_666 2_655 ?
O2 W1 Na1 148.38(7) 3_545 11_666 ?
O1 W1 Na1 41.90(7) 9_666 11_666 ?
O3 W1 Na1 83.09(6) 6_554 11_666 ?
O4 W1 Na1 92.36(7) 11_666 11_666 ?
Na1 W1 Na1 169.00(3) 2_655 11_666 ?
O2 W1 Na2 76.87(7) 3_545 13_556 ?
O1 W1 Na2 38.07(6) 9_666 13_556 ?
O3 W1 Na2 92.99(6) 6_554 13_556 ?
O4 W1 Na2 148.60(6) 11_666 13_556 ?
Na1 W1 Na2 116.846(19) 2_655 13_556 ?
Na1 W1 Na2 72.29(2) 11_666 13_556 ?
O2 W1 Na1 98.46(7) 3_545 9_656 ?
O1 W1 Na1 34.48(6) 9_666 9_656 ?
O3 W1 Na1 139.48(7) 6_554 9_656 ?
O4 W1 Na1 87.47(6) 11_666 9_656 ?
Na1 W1 Na1 117.31(2) 2_655 9_656 ?
Na1 W1 Na1 60.40(3) 11_666 9_656 ?
Na2 W1 Na1 61.135(18) 13_556 9_656 ?
O2 W1 Na1 99.84(7) 3_545 3_545 ?
O1 W1 Na1 143.37(7) 9_666 3_545 ?
O3 W1 Na1 89.49(6) 6_554 3_545 ?
O4 W1 Na1 31.09(6) 11_666 3_545 ?
Na1 W1 Na1 59.899(10) 2_655 3_545 ?
Na1 W1 Na1 110.75(2) 11_666 3_545 ?
Na2 W1 Na1 176.321(18) 13_556 3_545 ?
Na1 W1 Na1 118.20(3) 9_656 3_545 ?
O2 W1 Eu1 134.26(7) 3_545 13 ?
O1 W1 Eu1 95.13(6) 9_666 13 ?
O3 W1 Eu1 28.80(6) 6_554 13 ?
O4 W1 Eu1 94.51(6) 11_666 13 ?
Na1 W1 Eu1 120.78(2) 2_655 13 ?
Na1 W1 Eu1 60.274(18) 11_666 13 ?
Na2 W1 Eu1 100.748(4) 13_556 13 ?
Na1 W1 Eu1 120.67(2) 9_656 13 ?
Na1 W1 Eu1 82.715(17) 3_545 13 ?
O2 W1 Eu1 105.10(7) 3_545 5_545 ?
O1 W1 Eu1 89.96(6) 9_666 5_545 ?
O3 W1 Eu1 139.01(6) 6_554 5_545 ?
O4 W1 Eu1 29.16(6) 11_666 5_545 ?
Na1 W1 Eu1 85.034(18) 2_655 5_545 ?
Na1 W1 Eu1 84.867(19) 11_666 5_545 ?
Na2 W1 Eu1 120.103(3) 13_556 5_545 ?
Na1 W1 Eu1 59.400(18) 9_656 5_545 ?
Na1 W1 Eu1 58.893(18) 3_545 5_545 ?
Eu1 W1 Eu1 114.503(3) 13 5_545 ?
O2 Na1 O4 142.91(8) 2_654 13_655 ?
O2 Na1 O1 110.04(8) 2_654 1_545 ?
O4 Na1 O1 96.54(8) 13_655 1_545 ?
O2 Na1 O3 130.74(9) 2_654 16_656 ?
O4 Na1 O3 79.00(7) 13_655 16_656 ?
O1 Na1 O3 77.54(7) 1_545 16_656 ?
O2 Na1 O2 81.92(6) 2_654 4_554 ?
O4 Na1 O2 79.99(7) 13_655 4_554 ?
O1 Na1 O2 75.93(7) 1_545 4_554 ?
O3 Na1 O2 143.77(8) 16_656 4_554 ?
O2 Na1 O1 76.81(7) 2_654 4_454 ?
O4 Na1 O1 86.06(7) 13_655 4_454 ?
O1 Na1 O1 161.58(8) 1_545 4_454 ?
O3 Na1 O1 85.12(7) 16_656 4_454 ?
O2 Na1 O1 122.42(8) 4_554 4_454 ?
O2 Na1 W1 61.59(6) 2_654 2_654 ?
O4 Na1 W1 89.21(6) 13_655 2_654 ?
O1 Na1 W1 100.23(6) 1_545 2_654 ?
O3 Na1 W1 167.60(6) 16_656 2_654 ?
O2 Na1 W1 27.26(4) 4_554 2_654 ?
O1 Na1 W1 98.03(5) 4_454 2_654 ?
O2 Na1 W1 101.92(6) 2_654 16_656 ?
O4 Na1 W1 58.24(5) 13_655 16_656 ?
O1 Na1 W1 147.61(6) 1_545 16_656 ?
O3 Na1 W1 77.76(6) 16_656 16_656 ?
O2 Na1 W1 114.63(6) 4_554 16_656 ?
O1 Na1 W1 28.01(4) 4_454 16_656 ?
W1 Na1 W1 99.39(3) 2_654 16_656 ?
O2 Na1 Na1 42.19(5) 2_654 4_554 ?
O4 Na1 Na1 105.57(6) 13_655 4_554 ?
O1 Na1 Na1 151.15(6) 1_545 4_554 ?
O3 Na1 Na1 124.30(7) 16_656 4_554 ?
O2 Na1 Na1 89.71(5) 4_554 4_554 ?
O1 Na1 Na1 41.51(5) 4_454 4_554 ?
W1 Na1 Na1 62.48(2) 2_654 4_554 ?
W1 Na1 Na1 61.21(3) 16_656 4_554 ?
O2 Na1 Na1 112.29(7) 2_654 3_545 ?
O4 Na1 Na1 69.95(5) 13_655 3_545 ?
O1 Na1 Na1 43.98(6) 1_545 3_545 ?
O3 Na1 Na1 105.83(6) 16_656 3_545 ?
O2 Na1 Na1 38.68(5) 4_554 3_545 ?
O1 Na1 Na1 150.59(6) 4_454 3_545 ?
W1 Na1 Na1 65.94(3) 2_654 3_545 ?
W1 Na1 Na1 126.51(3) 16_656 3_545 ?
Na1 Na1 Na1 128.30(3) 4_554 3_545 ?
O2 Na1 W1 128.22(6) 2_654 9_656 ?
O4 Na1 W1 85.77(6) 13_655 9_656 ?
O1 Na1 W1 24.66(5) 1_545 9_656 ?
O3 Na1 W1 53.57(5) 16_656 9_656 ?
O2 Na1 W1 95.77(6) 4_554 9_656 ?
O1 Na1 W1 138.69(6) 4_454 9_656 ?
W1 Na1 W1 122.25(3) 2_654 9_656 ?
W1 Na1 W1 124.84(3) 16_656 9_656 ?
Na1 Na1 W1 168.15(3) 4_554 9_656 ?
Na1 Na1 W1 58.40(3) 3_545 9_656 ?
O2 Na1 Na2 70.21(6) 2_654 5_544 ?
O4 Na1 Na2 136.63(6) 13_655 5_544 ?
O1 Na1 Na2 41.14(5) 1_545 5_544 ?
O3 Na1 Na2 95.68(6) 16_656 5_544 ?
O2 Na1 Na2 80.01(6) 4_554 5_544 ?
O1 Na1 Na2 136.81(6) 4_454 5_544 ?
W1 Na1 Na2 90.22(3) 2_654 5_544 ?
W1 Na1 Na2 162.88(4) 16_656 5_544 ?
Na1 Na1 Na2 112.39(3) 4_554 5_544 ?
Na1 Na1 Na2 70.37(4) 3_545 5_544 ?
W1 Na1 Na2 58.594(17) 9_656 5_544 ?
O1 Na2 O1 119.55(5) 5_445 16_656 ?
O1 Na2 O1 119.55(5) 5_445 11_566 ?
O1 Na2 O1 90.77(9) 16_656 11_566 ?
O1 Na2 O1 90.77(9) 5_445 2_565 ?
O1 Na2 O1 119.55(5) 16_656 2_565 ?
O1 Na2 O1 119.55(5) 11_566 2_565 ?
O1 Na2 W1 145.24(4) 5_445 4_454 ?
O1 Na2 W1 26.53(4) 16_656 4_454 ?
O1 Na2 W1 80.54(4) 11_566 4_454 ?
O1 Na2 W1 103.73(4) 2_565 4_454 ?
O1 Na2 W1 26.53(4) 5_445 13_556 ?
O1 Na2 W1 103.73(4) 16_656 13_556 ?
O1 Na2 W1 145.24(4) 11_566 13_556 ?
O1 Na2 W1 80.54(4) 2_565 13_556 ?
W1 Na2 W1 124.639(2) 4_454 13_556 ?
O1 Na2 W1 80.54(4) 5_445 10_557 ?
O1 Na2 W1 145.24(4) 16_656 10_557 ?
O1 Na2 W1 103.73(4) 11_566 10_557 ?
O1 Na2 W1 26.53(4) 2_565 10_557 ?
W1 Na2 W1 124.639(2) 4_454 10_557 ?
W1 Na2 W1 82.137(4) 13_556 10_557 ?
O1 Na2 W1 103.73(4) 5_445 7_444 ?
O1 Na2 W1 80.54(4) 16_656 7_444 ?
O1 Na2 W1 26.53(4) 11_566 7_444 ?
O1 Na2 W1 145.24(4) 2_565 7_444 ?
W1 Na2 W1 82.137(4) 4_454 7_444 ?
W1 Na2 W1 124.639(2) 13_556 7_444 ?
W1 Na2 W1 124.639(2) 10_557 7_444 ?
O1 Na2 Na1 40.29(5) 5_445 5_455 ?
O1 Na2 Na1 101.61(5) 16_656 5_455 ?
O1 Na2 Na1 86.14(5) 11_566 5_455 ?
O1 Na2 Na1 128.96(5) 2_565 5_455 ?
W1 Na2 Na1 124.73(2) 4_454 5_455 ?
W1 Na2 Na1 60.271(18) 13_556 5_455 ?
W1 Na2 Na1 110.62(2) 10_557 5_455 ?
W1 Na2 Na1 64.787(18) 7_444 5_455 ?
O1 Na2 Na1 128.96(5) 5_445 2 ?
O1 Na2 Na1 86.14(5) 16_656 2 ?
O1 Na2 Na1 101.61(5) 11_566 2 ?
O1 Na2 Na1 40.29(5) 2_565 2 ?
W1 Na2 Na1 64.787(18) 4_454 2 ?
W1 Na2 Na1 110.62(2) 13_556 2 ?
W1 Na2 Na1 60.271(18) 10_557 2 ?
W1 Na2 Na1 124.73(2) 7_444 2 ?
Na1 Na2 Na1 169.06(4) 5_455 2 ?
O1 Na2 Na1 86.14(5) 5_445 16_556 ?
O1 Na2 Na1 40.29(5) 16_656 16_556 ?
O1 Na2 Na1 128.96(5) 11_566 16_556 ?
O1 Na2 Na1 101.61(5) 2_565 16_556 ?
W1 Na2 Na1 60.271(18) 4_454 16_556 ?
W1 Na2 Na1 64.787(18) 13_556 16_556 ?
W1 Na2 Na1 124.73(2) 10_557 16_556 ?
W1 Na2 Na1 110.62(2) 7_444 16_556 ?
Na1 Na2 Na1 90.521(4) 5_455 16_556 ?
Na1 Na2 Na1 90.521(4) 2 16_556 ?
O1 Na2 Na1 101.61(5) 5_445 11_666 ?
O1 Na2 Na1 128.96(5) 16_656 11_666 ?
O1 Na2 Na1 40.29(5) 11_566 11_666 ?
O1 Na2 Na1 86.14(5) 2_565 11_666 ?
W1 Na2 Na1 110.62(2) 4_454 11_666 ?
W1 Na2 Na1 124.73(2) 13_556 11_666 ?
W1 Na2 Na1 64.787(18) 10_557 11_666 ?
W1 Na2 Na1 60.271(18) 7_444 11_666 ?
Na1 Na2 Na1 90.521(4) 5_455 11_666 ?
Na1 Na2 Na1 90.521(4) 2 11_666 ?
Na1 Na2 Na1 169.06(4) 16_556 11_666 ?
W1 O1 Na1 120.86(10) 9_666 1_565 ?
W1 O1 Na2 115.40(9) 9_666 5_554 ?
Na1 O1 Na2 98.57(7) 1_565 5_554 ?
W1 O1 Na1 110.09(9) 9_666 3 ?
Na1 O1 Na1 94.51(8) 1_565 3 ?
Na2 O1 Na1 115.65(8) 5_554 3 ?
W1 O2 Na1 148.07(12) 4_554 2_655 ?
W1 O2 Na1 112.76(9) 4_554 3_545 ?
Na1 O2 Na1 99.13(7) 2_655 3_545 ?
W1 O3 Eu1 130.13(9) 6_554 13 ?
W1 O3 Na1 124.59(9) 6_554 11_666 ?
Eu1 O3 Na1 100.56(7) 13 11_666 ?
W1 O4 Na1 125.61(9) 16_656 13_655 ?
W1 O4 Eu1 129.38(9) 16_656 1_655 ?
Na1 O4 Eu1 102.01(7) 13_655 1_655 ?

loop_
_geom_bond_atom_site_label_1
_geom_bond_atom_site_label_2
_geom_bond_distance
_geom_bond_site_symmetry_2
_geom_bond_publ_flag
Eu1 O3 2.4027(18) 4_454 ?
Eu1 O3 2.4027(18) 10_556 ?
Eu1 O3 2.4027(18) 13 ?
Eu1 O3 2.4027(18) 7_444 ?
Eu1 O4 2.4066(17) 12_656 ?
Eu1 O4 2.4066(17) 15_565 ?
Eu1 O4 2.4066(17) 6_554 ?
Eu1 O4 2.4066(17) 1_455 ?
Eu1 Na1 3.7032(11) 4_454 ?
Eu1 Na1 3.7032(11) 13 ?
Eu1 Na1 3.7032(11) 10_556 ?
Eu1 Na1 3.7032(11) 7_444 ?
W1 O2 1.7563(18) 3_545 ?
W1 O1 1.7743(18) 9_666 ?
W1 O3 1.7932(18) 6_554 ?
W1 O4 1.8068(18) 11_666 ?
W1 Na1 3.5360(12) 2_655 ?
W1 Na1 3.5482(11) 11_666 ?
W1 Na2 3.58852(13) 13_556 ?
W1 Na1 3.6511(11) 9_656 ?
W1 Na1 3.7131(12) 3_545 ?
W1 Eu1 3.81354(13) 13 ?
W1 Eu1 3.81751(16) 5_545 ?
Na1 O2 2.293(2) 2_654 ?
Na1 O4 2.358(2) 13_655 ?
Na1 O1 2.408(2) 1_545 ?
Na1 O3 2.412(2) 16_656 ?
Na1 O2 2.464(2) 4_554 ?
Na1 O1 2.523(2) 4_454 ?
Na1 W1 3.5359(12) 2_654 ?
Na1 W1 3.5483(11) 16_656 ?
Na1 Na1 3.6223(10) 4_554 ?
Na1 Na1 3.6223(10) 3_545 ?
Na1 W1 3.6511(11) 9_656 ?
Na1 Na2 3.6822(11) 5_544 ?
Na2 O1 2.450(2) 5_445 ?
Na2 O1 2.450(2) 16_656 ?
Na2 O1 2.450(2) 11_566 ?
Na2 O1 2.450(2) 2_565 ?
Na2 W1 3.58855(13) 4_454 ?
Na2 W1 3.58855(13) 13_556 ?
Na2 W1 3.58855(13) 10_557 ?
Na2 W1 3.58855(13) 7_444 ?
Na2 Na1 3.6822(11) 5_455 ?
Na2 Na1 3.6822(11) 2 ?
Na2 Na1 3.6822(11) 16_556 ?
Na2 Na1 3.6822(11) 11_666 ?
O1 W1 1.7742(18) 9_666 ?
O1 Na1 2.408(2) 1_565 ?
O1 Na2 2.450(2) 5_554 ?
O1 Na1 2.523(2) 3 ?
O2 W1 1.7563(18) 4_554 ?
O2 Na1 2.293(2) 2_655 ?
O2 Na1 2.464(2) 3_545 ?
O3 W1 1.7933(18) 6_554 ?
O3 Eu1 2.4027(18) 13 ?
O3 Na1 2.412(2) 11_666 ?
O4 W1 1.8068(18) 16_656 ?
O4 Na1 2.358(2) 13_655 ?
O4 Eu1 2.4066(17) 1_655 ?
